data_4069977
loop_
_publ_author_name
'Enk, Barbara'
'Kopacka, Holger'
'Wurst, Klaus'
'M\"uller, Thomas'
'Bildstein, Benno'

_publ_section_title
;
 An Efficient, Modular Route to New 2-Acyl-6-aminopentafulvenes and
 Planar-Chiral [N,O]-Functionalized Pentamethylruthenocenes
;
_journal_issue 18
_journal_name_full Organometallics
_journal_page_first 5575
_journal_paper_doi 10.1021/om900549c
_journal_volume 28
_journal_year 2009
_chemical_formula_sum 'C31.17 H31.67 N O1.17'
_chemical_formula_weight 438.91
_chemical_name_systematic
; 
 ? 
;
_space_group_IT_number 148
_symmetry_cell_setting trigonal
_symmetry_space_group_name_Hall '-R 3'
_symmetry_space_group_name_H-M 'R -3 :H'
_atom_sites_solution_hydrogens geom
_atom_sites_solution_primary direct
_atom_sites_solution_secondary difmap
_audit_creation_method SHELXL-97
_cell_angle_alpha 90.00
_cell_angle_beta 90.00
_cell_angle_gamma 120.00
_cell_formula_units_Z 18
_cell_length_a 36.8599(3)
_cell_length_b 36.8599(4)
_cell_length_c 9.8707(4)
_cell_measurement_reflns_used 22325
_cell_measurement_temperature 233(2)
_cell_measurement_theta_max 24.0
_cell_measurement_theta_min 1.0
_cell_volume 11614.1(5)
_computing_data_collection COLLECT
_computing_data_reduction 'DENZO and SCALEPACK'
_computing_structure_refinement 'SHELXL-97 (Sheldrick, 1997)'
_computing_structure_solution 'SHELXS-97 (Sheldrick, 1990)'
_diffrn_ambient_temperature 233(2)
_diffrn_measured_fraction_theta_full 0.995
_diffrn_measured_fraction_theta_max 0.995
_diffrn_measurement_device_type 'Nonius KappaCCD'
_diffrn_measurement_method 'phi- and omega-scans'
_diffrn_radiation_monochromator graphite
_diffrn_radiation_source 'fine-focus sealed tube'
_diffrn_radiation_type MoK\a
_diffrn_radiation_wavelength 0.71073
_diffrn_reflns_av_R_equivalents 0.0372
_diffrn_reflns_av_sigmaI/netI 0.0266
_diffrn_reflns_limit_h_max 38
_diffrn_reflns_limit_h_min -42
_diffrn_reflns_limit_k_max 42
_diffrn_reflns_limit_k_min -42
_diffrn_reflns_limit_l_max 11
_diffrn_reflns_limit_l_min -10
_diffrn_reflns_number 20786
_diffrn_reflns_theta_full 24.00
_diffrn_reflns_theta_max 24.00
_diffrn_reflns_theta_min 2.16
_diffrn_standards_number 0
_exptl_absorpt_coefficient_mu 0.068
_exptl_absorpt_correction_type none
_exptl_crystal_colour yellow
_exptl_crystal_density_diffrn 1.130
_exptl_crystal_density_method 'not measured'
_exptl_crystal_description prism
_exptl_crystal_F_000 4230
_exptl_crystal_size_max 0.4
_exptl_crystal_size_mid 0.2
_exptl_crystal_size_min 0.12
_refine_diff_density_max 0.538
_refine_diff_density_min -0.167
_refine_diff_density_rms 0.042
_refine_ls_extinction_coef 0.00087(15)
_refine_ls_extinction_expression Fc^*^=kFc[1+0.001xFc^2^\l^3^/sin(2\q)]^-1/4^
_refine_ls_extinction_method SHELXL
_refine_ls_goodness_of_fit_ref 1.053
_refine_ls_hydrogen_treatment 'constr, refined at N1'
_refine_ls_matrix_type full
_refine_ls_number_parameters 307
_refine_ls_number_reflns 4035
_refine_ls_number_restraints 1
_refine_ls_restrained_S_all 1.053
_refine_ls_R_factor_all 0.0633
_refine_ls_R_factor_gt 0.0466
_refine_ls_shift/su_max 0.001
_refine_ls_shift/su_mean 0.000
_refine_ls_structure_factor_coef Fsqd
_refine_ls_weighting_details 'calc w=1/[\s^2^(Fo^2^)+(0.0770P)^2^+6.0097P] where P=(Fo^2^+2Fc^2^)/3'
_refine_ls_weighting_scheme calc
_refine_ls_wR_factor_gt 0.1254
_refine_ls_wR_factor_ref 0.1347
_reflns_number_gt 3158
_reflns_number_total 4035
_reflns_threshold_expression >2sigma(I)
_cod_data_source_file om900549c_si_001.cif
_cod_data_source_block 8
_cod_original_sg_symbol_H-M R-3
_cod_database_code 4069977

loop_
_symmetry_equiv_pos_as_xyz
'x, y, z'
'-y, x-y, z'
'-x+y, -x, z'
'x+2/3, y+1/3, z+1/3'
'-y+2/3, x-y+1/3, z+1/3'
'-x+y+2/3, -x+1/3, z+1/3'
'x+1/3, y+2/3, z+2/3'
'-y+1/3, x-y+2/3, z+2/3'
'-x+y+1/3, -x+2/3, z+2/3'
'-x, -y, -z'
'y, -x+y, -z'
'x-y, x, -z'
'-x+2/3, -y+1/3, -z+1/3'
'y+2/3, -x+y+1/3, -z+1/3'
'x-y+2/3, x+1/3, -z+1/3'
'-x+1/3, -y+2/3, -z+2/3'
'y+1/3, -x+y+2/3, -z+2/3'
'x-y+1/3, x+2/3, -z+2/3'

loop_
_atom_site_label
_atom_site_type_symbol
_atom_site_fract_x
_atom_site_fract_y
_atom_site_fract_z
_atom_site_U_iso_or_equiv
_atom_site_adp_type
_atom_site_occupancy
_atom_site_symmetry_multiplicity
_atom_site_calc_flag
_atom_site_refinement_flags
O1 O 0.86415(4) 1.15658(4) -0.01916(12) 0.0539(4) Uani 1 1 d .
N1 N 0.85509(4) 1.08725(4) -0.11433(13) 0.0389(4) Uani 1 1 d .
H1N H 0.8555(6) 1.1116(7) -0.067(2) 0.068(6) Uiso 1 1 d .
C1 C 0.86540(5) 1.09421(5) -0.24443(16) 0.0358(4) Uani 1 1 d .
C2 C 0.87750(5) 1.13292(5) -0.30653(16) 0.0358(4) Uani 1 1 d .
C3 C 0.88703(6) 1.14023(6) -0.44618(17) 0.0457(5) Uani 1 1 d .
H3 H 0.8878 1.1210 -0.5069 0.055 Uiso 1 1 calc .
C4 C 0.89497(6) 1.17972(6) -0.47946(18) 0.0518(5) Uani 1 1 d .
H4 H 0.9014 1.1917 -0.5665 0.062 Uiso 1 1 calc .
C5 C 0.89184(6) 1.19897(6) -0.36239(18) 0.0463(5) Uani 1 1 d .
H5 H 0.8959 1.2262 -0.3583 0.056 Uiso 1 1 calc .
C6 C 0.88181(5) 1.17194(5) -0.25145(16) 0.0367(4) Uani 1 1 d .
C7 C 0.87764(5) 1.18258(5) -0.11496(17) 0.0394(4) Uani 1 1 d .
C8 C 0.86478(6) 1.05964(5) -0.32460(17) 0.0422(4) Uani 1 1 d .
C9 C 0.83480(7) 1.03867(6) -0.4240(2) 0.0592(5) Uani 1 1 d .
H9 H 0.8146 1.0465 -0.4421 0.071 Uiso 1 1 calc .
C10 C 0.83439(9) 1.00658(8) -0.4962(2) 0.0804(8) Uani 1 1 d .
H10 H 0.8136 0.9923 -0.5622 0.096 Uiso 1 1 calc .
C11 C 0.86406(12) 0.99540(8) -0.4725(3) 0.0894(9) Uani 1 1 d .
H11 H 0.8638 0.9736 -0.5226 0.107 Uiso 1 1 calc .
C12 C 0.89413(10) 1.01607(9) -0.3755(3) 0.0839(8) Uani 1 1 d .
H12 H 0.9146 1.0085 -0.3597 0.101 Uiso 1 1 calc .
C13 C 0.89453(7) 1.04819(7) -0.3003(2) 0.0603(5) Uani 1 1 d .
H13 H 0.9150 1.0620 -0.2332 0.072 Uiso 1 1 calc .
C14 C 0.88974(5) 1.22646(5) -0.07745(17) 0.0407(4) Uani 1 1 d .
C15 C 0.86544(6) 1.23277(6) 0.01637(18) 0.0487(5) Uani 1 1 d .
H15 H 0.8415 1.2096 0.0530 0.058 Uiso 1 1 calc .
C16 C 0.87604(7) 1.27279(7) 0.0566(2) 0.0609(6) Uani 1 1 d .
H16 H 0.8589 1.2767 0.1185 0.073 Uiso 1 1 calc .
C17 C 0.91130(7) 1.30681(6) 0.0067(2) 0.0622(6) Uani 1 1 d .
H17 H 0.9181 1.3340 0.0332 0.075 Uiso 1 1 calc .
C18 C 0.93655(6) 1.30107(6) -0.0816(2) 0.0599(6) Uani 1 1 d .
H18 H 0.9613 1.3243 -0.1132 0.072 Uiso 1 1 calc .
C19 C 0.92589(6) 1.26118(6) -0.12480(19) 0.0503(5) Uani 1 1 d .
H19 H 0.9433 1.2576 -0.1866 0.060 Uiso 1 1 calc .
C20 C 0.83877(5) 1.04818(5) -0.04354(16) 0.0367(4) Uani 1 1 d .
C21 C 0.79679(5) 1.01753(5) -0.06045(16) 0.0405(4) Uani 1 1 d .
C22 C 0.78144(6) 0.98173(5) 0.01957(19) 0.0478(5) Uani 1 1 d .
H22 H 0.7535 0.9602 0.0086 0.057 Uiso 1 1 calc .
C23 C 0.80619(6) 0.97713(6) 0.11430(19) 0.0501(5) Uani 1 1 d .
H23 H 0.7949 0.9530 0.1686 0.060 Uiso 1 1 calc .
C24 C 0.84737(6) 1.00778(6) 0.12969(18) 0.0469(5) Uani 1 1 d .
H24 H 0.8640 1.0042 0.1944 0.056 Uiso 1 1 calc .
C25 C 0.86492(5) 1.04406(5) 0.05149(16) 0.0400(4) Uani 1 1 d .
C26 C 0.76744(6) 1.02395(6) -0.15236(19) 0.0549(5) Uani 1 1 d .
H26 H 0.7848 1.0450 -0.2215 0.066 Uiso 1 1 calc .
C27 C 0.90942(6) 1.07859(6) 0.07542(18) 0.0522(5) Uani 1 1 d .
H27 H 0.9182 1.0968 -0.0057 0.063 Uiso 1 1 calc .
C261 C 0.73631(9) 0.98413(9) -0.2269(3) 0.0959(9) Uani 1 1 d .
H26A H 0.7185 0.9900 -0.2840 0.144 Uiso 1 1 calc .
H26B H 0.7192 0.9627 -0.1615 0.144 Uiso 1 1 calc .
H26C H 0.7514 0.9744 -0.2824 0.144 Uiso 1 1 calc .
C262 C 0.74524(8) 1.04218(9) -0.0700(2) 0.0777(7) Uani 1 1 d .
H26D H 0.7268 1.0467 -0.1287 0.117 Uiso 1 1 calc .
H26E H 0.7659 1.0686 -0.0304 0.117 Uiso 1 1 calc .
H26F H 0.7290 1.0228 0.0016 0.117 Uiso 1 1 calc .
C271 C 0.94012(7) 1.06268(9) 0.0919(3) 0.0816(7) Uani 1 1 d .
H27A H 0.9682 1.0863 0.1045 0.122 Uiso 1 1 calc .
H27B H 0.9395 1.0472 0.0115 0.122 Uiso 1 1 calc .
H27C H 0.9323 1.0444 0.1702 0.122 Uiso 1 1 calc .
C272 C 0.91175(7) 1.10552(7) 0.1954(2) 0.0744(7) Uani 1 1 d .
H27D H 0.9405 1.1276 0.2086 0.112 Uiso 1 1 calc .
H27E H 0.9018 1.0883 0.2762 0.112 Uiso 1 1 calc .
H27F H 0.8944 1.1179 0.1778 0.112 Uiso 1 1 calc .
O2 O 1.0000 1.0000 -0.294(2) 0.273(8) Uiso 0.50 3 d SPD
C28 C 1.0000 1.0000 -0.444(3) 0.248(12) Uiso 0.50 3 d SPD

loop_
_atom_site_aniso_label
_atom_site_aniso_U_11
_atom_site_aniso_U_22
_atom_site_aniso_U_33
_atom_site_aniso_U_23
_atom_site_aniso_U_13
_atom_site_aniso_U_12
O1 0.0763(9) 0.0455(7) 0.0406(7) 0.0044(6) 0.0110(6) 0.0311(7)
N1 0.0460(8) 0.0339(8) 0.0332(8) 0.0030(6) 0.0029(6) 0.0172(7)
C1 0.0300(8) 0.0392(9) 0.0338(9) -0.0008(7) -0.0012(7) 0.0140(7)
C2 0.0322(9) 0.0381(9) 0.0344(9) 0.0029(7) 0.0002(7) 0.0155(7)
C3 0.0504(11) 0.0478(11) 0.0372(9) 0.0009(8) 0.0053(8) 0.0232(9)
C4 0.0615(12) 0.0512(12) 0.0381(10) 0.0130(8) 0.0086(8) 0.0247(10)
C5 0.0496(11) 0.0405(10) 0.0482(11) 0.0062(8) 0.0016(8) 0.0221(9)
C6 0.0332(9) 0.0377(9) 0.0379(9) 0.0037(7) 0.0014(7) 0.0167(7)
C7 0.0369(9) 0.0397(10) 0.0425(10) 0.0015(8) 0.0002(7) 0.0199(8)
C8 0.0515(11) 0.0368(9) 0.0356(9) 0.0048(7) 0.0081(8) 0.0200(8)
C9 0.0668(13) 0.0554(12) 0.0483(11) -0.0109(9) -0.0018(10) 0.0252(11)
C10 0.113(2) 0.0598(14) 0.0547(13) -0.0161(11) 0.0029(13) 0.0331(15)
C11 0.160(3) 0.0620(15) 0.0573(15) -0.0002(12) 0.0262(17) 0.0642(18)
C12 0.133(2) 0.0950(19) 0.0654(15) 0.0139(14) 0.0273(16) 0.0884(19)
C13 0.0756(14) 0.0696(14) 0.0511(11) 0.0059(10) 0.0093(10) 0.0478(12)
C14 0.0407(10) 0.0408(10) 0.0429(10) -0.0025(7) -0.0047(7) 0.0221(8)
C15 0.0465(11) 0.0497(11) 0.0466(10) -0.0082(8) 0.0001(8) 0.0215(9)
C16 0.0648(13) 0.0605(13) 0.0595(12) -0.0193(10) -0.0023(10) 0.0330(12)
C17 0.0671(14) 0.0462(12) 0.0699(14) -0.0180(10) -0.0116(11) 0.0257(11)
C18 0.0492(12) 0.0396(11) 0.0744(14) -0.0035(10) -0.0059(10) 0.0099(9)
C19 0.0420(10) 0.0454(11) 0.0596(12) -0.0018(9) 0.0031(9) 0.0190(9)
C20 0.0424(10) 0.0319(9) 0.0334(9) 0.0012(7) 0.0053(7) 0.0167(8)
C21 0.0435(10) 0.0375(10) 0.0380(9) -0.0019(7) 0.0033(7) 0.0184(8)
C22 0.0458(11) 0.0343(10) 0.0549(11) -0.0006(8) 0.0084(9) 0.0138(8)
C23 0.0611(12) 0.0359(10) 0.0545(11) 0.0108(8) 0.0163(9) 0.0252(9)
C24 0.0568(12) 0.0475(11) 0.0440(10) 0.0091(8) 0.0054(8) 0.0317(10)
C25 0.0437(10) 0.0401(10) 0.0363(9) 0.0027(7) 0.0047(7) 0.0210(8)
C26 0.0426(11) 0.0595(12) 0.0507(11) 0.0060(9) -0.0025(8) 0.0167(9)
C27 0.0442(11) 0.0556(12) 0.0467(10) 0.0064(9) -0.0014(8) 0.0175(9)
C261 0.0781(17) 0.0860(19) 0.0834(18) -0.0081(14) -0.0346(14) 0.0109(14)
C262 0.0685(15) 0.1051(19) 0.0792(16) 0.0229(14) 0.0080(12) 0.0580(15)
C271 0.0531(13) 0.0942(18) 0.0979(19) -0.0028(14) -0.0104(12) 0.0371(13)
C272 0.0662(14) 0.0661(14) 0.0719(15) -0.0156(12) -0.0130(11) 0.0189(12)

loop_
_atom_type_symbol
_atom_type_description
_atom_type_scat_dispersion_real
_atom_type_scat_dispersion_imag
_atom_type_scat_source
C C 0.0033 0.0016 'International Tables Vol C Tables 4.2.6.8 and 6.1.1.4'
H H 0.0000 0.0000 'International Tables Vol C Tables 4.2.6.8 and 6.1.1.4'
N N 0.0061 0.0033 'International Tables Vol C Tables 4.2.6.8 and 6.1.1.4'
O O 0.0106 0.0060 'International Tables Vol C Tables 4.2.6.8 and 6.1.1.4'

loop_
_geom_angle_atom_site_label_1
_geom_angle_atom_site_label_2
_geom_angle_atom_site_label_3
_geom_angle
_geom_angle_site_symmetry_1
H1N N1 C1 113.8(12) .
H1N N1 C20 118.7(12) .
C1 N1 C20 126.94(14) .
N1 C1 C2 122.22(15) .
N1 C1 C8 117.90(14) .
C2 C1 C8 119.86(14) .
C1 C2 C3 122.76(15) .
C1 C2 C6 131.02(14) .
C3 C2 C6 106.19(14) .
C4 C3 C2 109.64(15) .
C3 C4 C5 108.30(15) .
C4 C5 C6 110.27(15) .
C5 C6 C7 124.53(15) .
C5 C6 C2 105.54(14) .
C7 C6 C2 129.92(14) .
O1 C7 C6 123.62(15) .
O1 C7 C14 115.39(15) .
C6 C7 C14 120.98(15) .
C13 C8 C9 119.09(17) .
C13 C8 C1 119.66(16) .
C9 C8 C1 121.24(16) .
C10 C9 C8 120.6(2) .
C11 C10 C9 120.3(2) .
C10 C11 C12 119.9(2) .
C11 C12 C13 120.5(2) .
C8 C13 C12 119.7(2) .
C15 C14 C19 118.23(16) .
C15 C14 C7 118.63(15) .
C19 C14 C7 122.98(16) .
C16 C15 C14 120.62(18) .
C17 C16 C15 120.46(18) .
C18 C17 C16 119.70(18) .
C17 C18 C19 120.47(18) .
C18 C19 C14 120.44(17) .
C21 C20 C25 122.31(15) .
C21 C20 N1 119.51(14) .
C25 C20 N1 117.86(14) .
C22 C21 C20 117.36(16) .
C22 C21 C26 120.20(16) .
C20 C21 C26 122.21(15) .
C23 C22 C21 121.49(16) .
C24 C23 C22 120.14(16) .
C23 C24 C25 121.35(17) .
C24 C25 C20 117.33(16) .
C24 C25 C27 120.69(16) .
C20 C25 C27 121.85(15) .
C21 C26 C261 112.95(19) .
C21 C26 C262 109.30(16) .
C261 C26 C262 111.7(2) .
C25 C27 C272 110.82(16) .
C25 C27 C271 113.32(17) .
C272 C27 C271 111.00(18) .
C28 C28 O2 180.00(2) 10_774

loop_
_geom_bond_atom_site_label_1
_geom_bond_atom_site_label_2
_geom_bond_distance
_geom_bond_site_symmetry_2
O1 C7 1.258(2) .
N1 H1N 1.01(2) .
N1 C1 1.327(2) .
N1 C20 1.435(2) .
C1 C2 1.405(2) .
C1 C8 1.491(2) .
C2 C3 1.415(2) .
C2 C6 1.470(2) .
C3 C4 1.373(3) .
C4 C5 1.391(3) .
C5 C6 1.400(2) .
C6 C7 1.433(2) .
C7 C14 1.493(2) .
C8 C13 1.379(3) .
C8 C9 1.388(3) .
C9 C10 1.375(3) .
C10 C11 1.368(4) .
C11 C12 1.371(4) .
C12 C13 1.391(3) .
C14 C15 1.387(2) .
C14 C19 1.388(2) .
C15 C16 1.382(3) .
C16 C17 1.369(3) .
C17 C18 1.367(3) .
C18 C19 1.386(3) .
C20 C21 1.397(2) .
C20 C25 1.407(2) .
C21 C22 1.393(2) .
C21 C26 1.518(3) .
C22 C23 1.375(3) .
C23 C24 1.374(3) .
C24 C25 1.392(2) .
C25 C27 1.509(3) .
C26 C261 1.526(3) .
C26 C262 1.527(3) .
C27 C272 1.520(3) .
C27 C271 1.522(3) .
O2 C28 1.48(3) .
C28 C28 1.10(5) 10_774
